data_2210901
loop_
_publ_author_name
'S. Selvanayagam'
'D. Velmurugan'
'K. Ravikumar'
'M. Poornachandran'
'R. Raghunathan'

_publ_section_title
;
 3'-Nitro-4'-phenylspiro[1<i>H</i>-indole-3,2'-pyrrolidin]-2-one
;
_journal_coeditor_code BT2202
_journal_issue 11
_journal_name_full 'Acta Crystallographica Section E'
_journal_page_first o5072
_journal_page_last o5074
_journal_paper_doi 10.1107/S1600536806041870
_journal_volume 62
_journal_year 2006
_chemical_formula_iupac 'C18 H17 N3 O3'
_chemical_formula_moiety 'C18 H17 N3 O3'
_chemical_formula_sum 'C18 H17 N3 O3'
_chemical_formula_weight 323.35
_chemical_name_systematic
;
3'-Nitro-4'-phenylspiro[1H-indole-3,2'-pyrrolidin]-2-one
;
_space_group_IT_number 14
_symmetry_cell_setting monoclinic
_symmetry_space_group_name_Hall '-P 2ybc'
_symmetry_space_group_name_H-M 'P 1 21/c 1'
_atom_sites_solution_hydrogens geom
_atom_sites_solution_primary direct
_atom_sites_solution_secondary difmap
_audit_creation_method SHELXL-97
_cell_angle_alpha 90.00
_cell_angle_beta 97.299(2)
_cell_angle_gamma 90.00
_cell_formula_units_Z 4
_cell_length_a 11.8937(13)
_cell_length_b 7.9224(9)
_cell_length_c 17.5571(19)
_cell_measurement_reflns_used 2403
_cell_measurement_temperature 293(2)
_cell_measurement_theta_max 23.27
_cell_measurement_theta_min 2.32
_cell_volume 1640.9(3)
_computing_cell_refinement 'SAINT (Bruker, 2001)'
_computing_data_collection 'SMART (Bruker, 2001)'
_computing_data_reduction SAINT
_computing_molecular_graphics
;
ORTEP-3 (Farrugia, 1997) and PLATON (Spek, 2003)
;
_computing_publication_material 'SHELXL97 and PARST (Nardelli, 1995)'
_computing_structure_refinement 'SHELXL97 (Sheldrick, 1997)'
_computing_structure_solution 'SHELXS97 (Sheldrick, 1997)'
_diffrn_ambient_temperature 293(2)
_diffrn_measured_fraction_theta_full 0.998
_diffrn_measured_fraction_theta_max 0.952
_diffrn_measurement_device 'Bruker SMART APEX'
_diffrn_measurement_device_type 'Bruker SMART CCD area-detector'
_diffrn_measurement_method \w
_diffrn_radiation_monochromator graphite
_diffrn_radiation_source 'fine-focus sealed tube'
_diffrn_radiation_type MoK\a
_diffrn_radiation_wavelength 0.71073
_diffrn_reflns_av_R_equivalents 0.0256
_diffrn_reflns_av_sigmaI/netI 0.0351
_diffrn_reflns_limit_h_max 15
_diffrn_reflns_limit_h_min -15
_diffrn_reflns_limit_k_max 8
_diffrn_reflns_limit_k_min -10
_diffrn_reflns_limit_l_max 22
_diffrn_reflns_limit_l_min -21
_diffrn_reflns_number 9671
_diffrn_reflns_theta_full 25.00
_diffrn_reflns_theta_max 28.00
_diffrn_reflns_theta_min 1.73
_diffrn_standards_decay_% 0
_diffrn_standards_number 0
_exptl_absorpt_coefficient_mu 0.091
_exptl_absorpt_correction_type none
_exptl_crystal_colour Colourless
_exptl_crystal_density_diffrn 1.309
_exptl_crystal_density_method 'not measured'
_exptl_crystal_description Block
_exptl_crystal_F_000 680
_exptl_crystal_size_max 0.24
_exptl_crystal_size_mid 0.21
_exptl_crystal_size_min 0.19
_refine_diff_density_max 0.355
_refine_diff_density_min -0.222
_refine_ls_extinction_method none
_refine_ls_goodness_of_fit_ref 1.069
_refine_ls_hydrogen_treatment constr
_refine_ls_matrix_type full
_refine_ls_number_parameters 218
_refine_ls_number_reflns 3778
_refine_ls_number_restraints 0
_refine_ls_restrained_S_all 1.069
_refine_ls_R_factor_all 0.0914
_refine_ls_R_factor_gt 0.0700
_refine_ls_shift/su_max 0.000
_refine_ls_shift/su_mean 0.000
_refine_ls_structure_factor_coef Fsqd
_refine_ls_weighting_details 'calc w=1/[\s^2^(Fo^2^)+(0.0790P)^2^+0.5723P] where P=(Fo^2^+2Fc^2^)/3'
_refine_ls_weighting_scheme calc
_refine_ls_wR_factor_gt 0.1634
_refine_ls_wR_factor_ref 0.1765
_reflns_number_gt 2853
_reflns_number_total 3778
_reflns_threshold_expression I>2\s(I)
_cod_data_source_file bt2202.cif
_cod_data_source_block I
_cod_depositor_comments
;
The following automatic conversions were performed:
'_symmetry_cell_setting' value 'Monoclinic' changed to 'monoclinic'
according to '/home/saulius/struct/CIF-dictionaries/cif_core.dic'
dictionary named 'cif_core.dic' version 2.4.1 from 2010-06-29.

Automatic conversion script
Id: cif_fix_enum 1527 2010-12-29 10:47:43Z saulius 

The following automatic conversions were performed:

'_symmetry_cell_setting' value 'Monoclinic' changed to 'monoclinic'
according to /home/saulius/struct/CIF-dictionaries/cif_core.dic
dictionary named 'cif_core.dic' version 2.4.1 from 2010-06-29.

Automatic conversion script
Id: cif_fix_values 1715 2011-07-08 13:25:40Z adriana 
;
_cod_original_sg_symbol_H-M 'P 21/c'
_cod_database_code 2210901
_cod_database_fobs_code 2210901

loop_
_symmetry_equiv_pos_as_xyz
'x, y, z'
'-x, y+1/2, -z+1/2'
'-x, -y, -z'
'x, -y-1/2, z-1/2'

loop_
_atom_site_type_symbol
_atom_site_label
_atom_site_fract_x
_atom_site_fract_y
_atom_site_fract_z
_atom_site_U_iso_or_equiv
_atom_site_adp_type
_atom_site_calc_flag
_atom_site_refinement_flags
_atom_site_occupancy
O O1 0.7463(3) 0.6749(3) 0.07636(14) 0.1136(10) Uani d . 1
O O2 0.9185(3) 0.6272(4) 0.05752(15) 0.1406(13) Uani d . 1
O O3 0.87927(13) 0.1157(2) -0.04884(8) 0.0540(4) Uani d . 1
N N1 0.67054(14) 0.2190(2) 0.02298(10) 0.0439(4) Uani d . 1
N N2 0.8182(3) 0.5993(3) 0.04604(12) 0.0713(7) Uani d . 1
N N3 0.95509(15) 0.1367(2) 0.07756(10) 0.0496(5) Uani d . 1
H H3 1.0161 0.0792 0.0759 0.060 Uiso calc R 1
C C1 0.62561(18) 0.2842(3) -0.05222(13) 0.0471(5) Uani d . 1
H H1A 0.5438 0.2735 -0.0615 0.056 Uiso calc R 1
H H1B 0.6588 0.2273 -0.0929 0.056 Uiso calc R 1
C C2 0.66183(17) 0.4684(3) -0.04546(12) 0.0419(5) Uani d . 1
H H2 0.6162 0.5236 -0.0100 0.050 Uiso calc R 1
C C3 0.78196(17) 0.4524(2) -0.00492(11) 0.0397(5) Uani d . 1
H H3A 0.8340 0.4420 -0.0437 0.048 Uiso calc R 1
C C4 0.78528(16) 0.2845(2) 0.04241(11) 0.0348(4) Uani d . 1
C C5 0.6593(2) 0.0382(3) 0.03484(17) 0.0703(8) Uani d . 1
H H5A 0.5810 0.0108 0.0363 0.105 Uiso calc R 1
H H5B 0.7028 0.0065 0.0826 0.105 Uiso calc R 1
H H5C 0.6869 -0.0218 -0.0065 0.105 Uiso calc R 1
C C6 0.64781(18) 0.5683(3) -0.11944(12) 0.0443(5) Uani d . 1
C C7 0.7211(2) 0.5529(4) -0.17413(14) 0.0635(7) Uani d . 1
H H7 0.7833 0.4812 -0.1650 0.076 Uiso calc R 1
C C8 0.7036(3) 0.6424(4) -0.24233(15) 0.0773(9) Uani d . 1
H H8 0.7543 0.6319 -0.2782 0.093 Uiso calc R 1
C C9 0.6119(3) 0.7459(4) -0.25679(18) 0.0835(10) Uani d . 1
H H9 0.5996 0.8054 -0.3028 0.100 Uiso calc R 1
C C10 0.5383(3) 0.7621(4) -0.2038(2) 0.0885(11) Uani d . 1
H H10 0.4756 0.8325 -0.2139 0.106 Uiso calc R 1
C C11 0.5562(2) 0.6745(4) -0.13541(17) 0.0654(7) Uani d . 1
H H11 0.5056 0.6875 -0.0995 0.079 Uiso calc R 1
C C12 0.87877(17) 0.1689(3) 0.01619(12) 0.0414(5) Uani d . 1
C C13 0.92319(17) 0.2081(3) 0.14502(12) 0.0405(5) Uani d . 1
C C14 0.9769(2) 0.1976(3) 0.21922(13) 0.0522(6) Uani d . 1
H H14 1.0460 0.1421 0.2303 0.063 Uiso calc R 1
C C15 0.9244(2) 0.2725(3) 0.27656(12) 0.0522(6) Uani d . 1
H H15 0.9591 0.2676 0.3271 0.063 Uiso calc R 1
C C16 0.8222(2) 0.3537(3) 0.26057(12) 0.0497(6) Uani d . 1
H H16 0.7879 0.4010 0.3003 0.060 Uiso calc R 1
C C17 0.76982(18) 0.3656(3) 0.18567(12) 0.0432(5) Uani d . 1
H H17 0.7006 0.4206 0.1747 0.052 Uiso calc R 1
C C18 0.82208(16) 0.2945(2) 0.12777(11) 0.0357(4) Uani d . 1

loop_
_atom_site_aniso_label
_atom_site_aniso_U_11
_atom_site_aniso_U_22
_atom_site_aniso_U_33
_atom_site_aniso_U_12
_atom_site_aniso_U_13
_atom_site_aniso_U_23
O1 0.202(3) 0.0536(13) 0.0771(16) 0.0347(16) -0.0126(17) -0.0196(11)
O2 0.148(3) 0.174(3) 0.0940(19) -0.108(2) -0.0080(17) -0.0222(18)
O3 0.0613(10) 0.0641(11) 0.0362(8) 0.0147(8) 0.0041(7) -0.0090(7)
N1 0.0380(9) 0.0443(10) 0.0471(10) -0.0027(7) -0.0035(7) 0.0116(8)
N2 0.115(2) 0.0471(13) 0.0462(12) -0.0217(14) -0.0131(13) 0.0074(10)
N3 0.0450(10) 0.0607(12) 0.0414(10) 0.0212(9) -0.0009(8) -0.0080(9)
C1 0.0404(11) 0.0503(13) 0.0477(13) -0.0009(9) -0.0053(9) 0.0080(10)
C2 0.0433(11) 0.0427(12) 0.0401(11) 0.0095(9) 0.0066(9) 0.0044(9)
C3 0.0476(11) 0.0389(11) 0.0318(10) -0.0017(9) 0.0018(8) 0.0028(8)
C4 0.0371(10) 0.0349(10) 0.0319(10) 0.0020(8) 0.0023(8) 0.0022(8)
C5 0.0683(17) 0.0510(15) 0.085(2) -0.0190(12) -0.0147(14) 0.0227(14)
C6 0.0462(11) 0.0408(11) 0.0439(12) 0.0022(9) -0.0024(9) 0.0062(9)
C7 0.0690(16) 0.0753(18) 0.0458(14) 0.0129(13) 0.0063(12) 0.0085(12)
C8 0.086(2) 0.100(2) 0.0449(14) -0.0172(18) 0.0050(14) 0.0141(15)
C9 0.083(2) 0.090(2) 0.0692(19) -0.0275(18) -0.0236(16) 0.0451(17)
C10 0.0694(19) 0.084(2) 0.106(3) 0.0107(16) -0.0148(18) 0.050(2)
C11 0.0524(14) 0.0664(17) 0.0761(18) 0.0116(12) 0.0029(12) 0.0233(14)
C12 0.0426(11) 0.0444(12) 0.0368(11) 0.0060(9) 0.0033(8) -0.0023(9)
C13 0.0442(11) 0.0399(11) 0.0362(10) 0.0062(9) 0.0009(8) -0.0022(9)
C14 0.0558(13) 0.0503(14) 0.0464(13) 0.0123(10) -0.0099(10) -0.0004(10)
C15 0.0736(16) 0.0481(13) 0.0324(11) -0.0011(11) -0.0030(10) 0.0015(10)
C16 0.0663(15) 0.0491(13) 0.0357(11) -0.0007(11) 0.0141(10) -0.0013(10)
C17 0.0469(11) 0.0408(12) 0.0434(11) 0.0052(9) 0.0116(9) 0.0024(9)
C18 0.0397(10) 0.0348(10) 0.0323(10) 0.0006(8) 0.0034(8) 0.0031(8)

loop_
_atom_type_symbol
_atom_type_description
_atom_type_scat_dispersion_real
_atom_type_scat_dispersion_imag
_atom_type_scat_source
C C 0.0033 0.0016 'International Tables Vol C Tables 4.2.6.8 and 6.1.1.4'
H H 0.0000 0.0000 'International Tables Vol C Tables 4.2.6.8 and 6.1.1.4'
N N 0.0061 0.0033 'International Tables Vol C Tables 4.2.6.8 and 6.1.1.4'
O O 0.0106 0.0060 'International Tables Vol C Tables 4.2.6.8 and 6.1.1.4'

loop_
_geom_angle_atom_site_label_1
_geom_angle_atom_site_label_2
_geom_angle_atom_site_label_3
_geom_angle
_geom_angle_publ_flag
C1 N1 C5 116.7(2) y
C1 N1 C4 108.1(2) y
C5 N1 C4 114.6(2) y
O2 N2 O1 124.8(3) ?
O2 N2 C3 116.5(3) ?
O1 N2 C3 118.5(3) ?
C12 N3 C13 111.82(17) ?
C12 N3 H3 124.1 ?
C13 N3 H3 124.1 ?
N1 C1 C2 101.66(17) ?
N1 C1 H1A 111.4 ?
C2 C1 H1A 111.4 ?
N1 C1 H1B 111.4 ?
C2 C1 H1B 111.4 ?
H1A C1 H1B 109.3 ?
C6 C2 C3 116.16(17) ?
C6 C2 C1 115.81(18) ?
C3 C2 C1 101.35(16) ?
C6 C2 H2 107.7 ?
C3 C2 H2 107.7 ?
C1 C2 H2 107.7 ?
N2 C3 C2 113.40(19) ?
N2 C3 C4 110.94(15) ?
C2 C3 C4 106.15(16) ?
N2 C3 H3A 108.7 ?
C2 C3 H3A 108.7 ?
C4 C3 H3A 108.7 ?
N1 C4 C18 113.30(15) ?
N1 C4 C12 113.86(16) ?
C18 C4 C12 101.37(15) ?
N1 C4 C3 102.60(15) ?
C18 C4 C3 117.80(16) ?
C12 C4 C3 108.28(15) ?
N1 C5 H5A 109.5 ?
N1 C5 H5B 109.5 ?
H5A C5 H5B 109.5 ?
N1 C5 H5C 109.5 ?
H5A C5 H5C 109.5 ?
H5B C5 H5C 109.5 ?
C11 C6 C7 117.7(2) ?
C11 C6 C2 119.5(2) ?
C7 C6 C2 122.7(2) ?
C6 C7 C8 121.1(3) ?
C6 C7 H7 119.4 ?
C8 C7 H7 119.4 ?
C9 C8 C7 119.9(3) ?
C9 C8 H8 120.0 ?
C7 C8 H8 120.0 ?
C8 C9 C10 119.9(3) ?
C8 C9 H9 120.0 ?
C10 C9 H9 120.0 ?
C9 C10 C11 120.3(3) ?
C9 C10 H10 119.8 ?
C11 C10 H10 119.8 ?
C6 C11 C10 121.0(3) ?
C6 C11 H11 119.5 ?
C10 C11 H11 119.5 ?
O3 C12 N3 127.09(19) ?
O3 C12 C4 124.79(18) ?
N3 C12 C4 108.10(16) ?
C14 C13 C18 121.49(19) ?
C14 C13 N3 128.94(19) ?
C18 C13 N3 109.55(17) ?
C13 C14 C15 117.6(2) ?
C13 C14 H14 121.2 ?
C15 C14 H14 121.2 ?
C16 C15 C14 121.5(2) ?
C16 C15 H15 119.3 ?
C14 C15 H15 119.3 ?
C15 C16 C17 120.4(2) ?
C15 C16 H16 119.8 ?
C17 C16 H16 119.8 ?
C18 C17 C16 118.9(2) ?
C18 C17 H17 120.6 ?
C16 C17 H17 120.6 ?
C17 C18 C13 120.12(18) ?
C17 C18 C4 130.80(18) ?
C13 C18 C4 109.01(16) ?

loop_
_geom_bond_atom_site_label_1
_geom_bond_atom_site_label_2
_geom_bond_distance
O1 N2 1.220(4)
O2 N2 1.206(4)
O3 C12 1.218(2)
N1 C1 1.455(3)
N1 C5 1.456(3)
N1 C4 1.459(2)
N2 C3 1.497(3)
N3 C12 1.342(3)
N3 C13 1.408(3)
N3 H3 0.8600
C1 C2 1.522(3)
C1 H1A 0.9700
C1 H1B 0.9700
C2 C6 1.512(3)
C2 C3 1.518(3)
C2 H2 0.9800
C3 C4 1.567(3)
C3 H3A 0.9800
C4 C18 1.509(3)
C4 C12 1.554(3)
C5 H5A 0.9600
C5 H5B 0.9600
C5 H5C 0.9600
C6 C11 1.377(3)
C6 C7 1.382(3)
C7 C8 1.384(4)
C7 H7 0.9300
C8 C9 1.362(5)
C8 H8 0.9300
C9 C10 1.362(5)
C9 H9 0.9300
C10 C11 1.380(4)
C10 H10 0.9300
C11 H11 0.9300
C13 C14 1.379(3)
C13 C18 1.383(3)
C14 C15 1.384(3)
C14 H14 0.9300
C15 C16 1.373(3)
C15 H15 0.9300
C16 C17 1.385(3)
C16 H16 0.9300
C17 C18 1.377(3)
C17 H17 0.9300

loop_
_geom_hbond_atom_site_label_D
_geom_hbond_atom_site_label_H
_geom_hbond_atom_site_label_A
_geom_hbond_site_symmetry_A
_geom_hbond_distance_DH
_geom_hbond_distance_HA
_geom_hbond_distance_DA
_geom_hbond_angle_DHA
C2 H2 O1 . 0.98 2.35 2.777(3) 105
N3 H3 O3 3_755 0.86 2.08 2.896(2) 159
C15 H15 O2 2_745 0.93 2.59 3.452(3) 154

loop_
_geom_torsion_atom_site_label_1
_geom_torsion_atom_site_label_2
_geom_torsion_atom_site_label_3
_geom_torsion_atom_site_label_4
_geom_torsion
_geom_torsion_publ_flag
C5 N1 C1 C2 -174.9(2) y
C4 N1 C1 C2 -44.1(2) ?
N1 C1 C2 C6 168.94(17) ?
N1 C1 C2 C3 42.31(19) ?
O2 N2 C3 C2 -154.1(2) ?
O1 N2 C3 C2 30.3(3) ?
O2 N2 C3 C4 86.6(3) ?
O1 N2 C3 C4 -89.1(3) ?
C6 C2 C3 N2 84.7(2) ?
C1 C2 C3 N2 -148.93(18) ?
C6 C2 C3 C4 -153.27(17) ?
C1 C2 C3 C4 -26.9(2) ?
C1 N1 C4 C18 154.26(17) ?
C5 N1 C4 C18 -73.7(2) ?
C1 N1 C4 C12 -90.6(2) ?
C5 N1 C4 C12 41.5(3) ?
C1 N1 C4 C3 26.2(2) ?
C5 N1 C4 C3 158.2(2) y
N2 C3 C4 N1 125.3(2) ?
C2 C3 C4 N1 1.73(19) ?
N2 C3 C4 C18 0.2(3) ?
C2 C3 C4 C18 -123.45(18) ?
N2 C3 C4 C12 -114.0(2) ?
C2 C3 C4 C12 122.42(17) ?
C3 C2 C6 C11 -140.4(2) ?
C1 C2 C6 C11 100.8(3) ?
C3 C2 C6 C7 42.2(3) ?
C1 C2 C6 C7 -76.5(3) ?
C11 C6 C7 C8 0.6(4) ?
C2 C6 C7 C8 177.9(2) ?
C6 C7 C8 C9 -0.9(5) ?
C7 C8 C9 C10 0.5(5) ?
C8 C9 C10 C11 0.2(5) ?
C7 C6 C11 C10 0.2(4) ?
C2 C6 C11 C10 -177.3(3) ?
C9 C10 C11 C6 -0.6(5) ?
C13 N3 C12 O3 -175.2(2) ?
C13 N3 C12 C4 3.3(2) ?
N1 C4 C12 O3 52.5(3) ?
C18 C4 C12 O3 174.5(2) ?
C3 C4 C12 O3 -60.9(3) ?
N1 C4 C12 N3 -126.02(19) ?
C18 C4 C12 N3 -4.0(2) ?
C3 C4 C12 N3 120.57(18) ?
C12 N3 C13 C14 177.5(2) ?
C12 N3 C13 C18 -1.1(3) ?
C18 C13 C14 C15 1.9(3) ?
N3 C13 C14 C15 -176.5(2) ?
C13 C14 C15 C16 0.4(4) ?
C14 C15 C16 C17 -1.3(4) ?
C15 C16 C17 C18 0.0(3) ?
C16 C17 C18 C13 2.2(3) ?
C16 C17 C18 C4 178.7(2) ?
C14 C13 C18 C17 -3.2(3) ?
N3 C13 C18 C17 175.51(18) ?
C14 C13 C18 C4 179.6(2) ?
N3 C13 C18 C4 -1.7(2) ?
N1 C4 C18 C17 -51.0(3) ?
C12 C4 C18 C17 -173.5(2) ?
C3 C4 C18 C17 68.7(3) ?
N1 C4 C18 C13 125.78(18) ?
C12 C4 C18 C13 3.4(2) ?
C3 C4 C18 C13 -114.52(19) ?
